data_2020500
loop_
_publ_author_name
'Song, Xue-gang'
'Su, Ping'
'Xu, Xing-man'

_publ_section_title
;
 Hydrogen-bonded network in the salt 4-methyl-1H-imidazol-3-ium picrate
;
_journal_coeditor_code LH5809
_journal_issue 6
_journal_name_full 'Acta Crystallographica Section E Crystallographic Communications'
_journal_page_first 772
_journal_paper_doi 10.1107/S205698901600712X
_journal_volume 72
_journal_year 2016
_chemical_formula_iupac 'C4 H7 N2 +, C6 H2 N3 O7 -'
_chemical_formula_moiety 'C4 H7 N2 +, C6 H2 N3 O7 -'
_chemical_formula_sum 'C10 H9 N5 O7'
_chemical_formula_weight 311.22
_chemical_name_common
;
4-Methyl-1<i>H</i>imidazol-3-ium picrate
;
_chemical_name_systematic
;
4-Methyl-1<i>H</i>-imidazol-3-ium 2,4,6-trinitrophenolate
;
_space_group_crystal_system monoclinic
_space_group_IT_number 14
_space_group_name_Hall '-P 2ybc'
_space_group_name_H-M_alt 'P 1 21/c 1'
_symmetry_space_group_name_Hall '-P 2ybc'
_symmetry_space_group_name_H-M 'P 1 21/c 1'
_atom_sites_solution_hydrogens geom
_audit_creation_method SHELXL-2014/7
_cell_angle_alpha 90
_cell_angle_beta 107.835(2)
_cell_angle_gamma 90
_cell_formula_units_Z 4
_cell_length_a 9.3079(17)
_cell_length_b 9.4339(17)
_cell_length_c 15.195(3)
_cell_measurement_reflns_used 1754
_cell_measurement_temperature 298(2)
_cell_measurement_theta_max 22.13
_cell_measurement_theta_min 2.30
_cell_volume 1270.1(4)
_computing_cell_refinement
;
SAINT-Plus (Bruker, 2001)
;
_computing_data_collection
;
SMART (Bruker, 2001)
;
_computing_data_reduction
;
SAINT-Plus (Bruker, 2001)
;
_computing_molecular_graphics
;
SHELXTL (Sheldrick, 2008) and DIAMOND (Brandenburg, 2006)
;
_computing_publication_material
;
SHELXTL (Sheldrick, 2008)
;
_computing_structure_refinement
;
SHELXL2014 (Sheldrick, 2015)
;
_computing_structure_solution
;
SHELXS (Sheldrick, 2008)
;
_diffrn_ambient_temperature 298(2)
_diffrn_measured_fraction_theta_full 0.999
_diffrn_measured_fraction_theta_max 0.999
_diffrn_measurement_device_type 'Bruker SMART CCD'
_diffrn_measurement_method '\f and \w scans'
_diffrn_radiation_type MoK\a
_diffrn_radiation_wavelength 0.71073
_diffrn_reflns_av_R_equivalents 0.1424
_diffrn_reflns_limit_h_max 11
_diffrn_reflns_limit_h_min -11
_diffrn_reflns_limit_k_max 11
_diffrn_reflns_limit_k_min -11
_diffrn_reflns_limit_l_max 18
_diffrn_reflns_limit_l_min -18
_diffrn_reflns_number 12952
_diffrn_reflns_theta_full 25.242
_diffrn_reflns_theta_max 25.986
_diffrn_reflns_theta_min 2.299
_exptl_absorpt_coefficient_mu 0.140
_exptl_absorpt_correction_T_max 0.9916
_exptl_absorpt_correction_T_min 0.9359
_exptl_absorpt_correction_type multi-scan
_exptl_absorpt_process_details
;
(SADABS; Sheldrick, 2008)
;
_exptl_crystal_colour yellow
_exptl_crystal_density_diffrn 1.628
_exptl_crystal_description needle
_exptl_crystal_F_000 640
_exptl_crystal_size_max 0.300
_exptl_crystal_size_mid 0.050
_exptl_crystal_size_min 0.020
_refine_diff_density_max 0.252
_refine_diff_density_min -0.216
_refine_ls_extinction_method none
_refine_ls_goodness_of_fit_ref 1.035
_refine_ls_hydrogen_treatment mixed
_refine_ls_matrix_type full
_refine_ls_number_parameters 206
_refine_ls_number_reflns 2489
_refine_ls_number_restraints 0
_refine_ls_restrained_S_all 1.035
_refine_ls_R_factor_all 0.0866
_refine_ls_R_factor_gt 0.0524
_refine_ls_shift/su_max 0.000
_refine_ls_shift/su_mean 0.000
_refine_ls_structure_factor_coef Fsqd
_refine_ls_weighting_details 'w=1/[\s^2^(Fo^2^)+(0.0154P)^2^] where P=(Fo^2^+2Fc^2^)/3'
_refine_ls_weighting_scheme calc
_refine_ls_wR_factor_gt 0.1022
_refine_ls_wR_factor_ref 0.1103
_reflns_number_gt 1539
_reflns_number_total 2489
_reflns_threshold_expression 'I > 2\s(I)'
_cod_data_source_file lh5809sup1.cif
_cod_data_source_block I
_cod_original_cell_volume 1270.2(4)
_cod_database_code 2020500
_shelx_space_group_comment
;
The symmetry employed for this shelxl refinement is uniquely defined
by the following loop, which should always be used as a source of
symmetry information in preference to the above space-group names.
They are only intended as comments.
;
_shelx_estimated_absorpt_t_min 0.959
_shelx_estimated_absorpt_t_max 0.997

loop_
_space_group_symop_operation_xyz
'x, y, z'
'-x, y+1/2, -z+1/2'
'-x, -y, -z'
'x, -y-1/2, z-1/2'

loop_
_atom_site_type_symbol
_atom_site_label
_atom_site_fract_x
_atom_site_fract_y
_atom_site_fract_z
_atom_site_U_iso_or_equiv
_atom_site_adp_type
_atom_site_calc_flag
_atom_site_occupancy
C C1 0.1017(2) 0.4075(2) 0.43900(15) 0.0339(6) Uani d 1
C C2 0.0815(2) 0.3083(2) 0.50742(14) 0.0340(6) Uani d 1
C C3 -0.0320(2) 0.2096(2) 0.49046(15) 0.0350(6) Uani d 1
H H3 -0.0386 0.1486 0.5371 0.042 Uiso calc 1
C C4 -0.1356(2) 0.2015(2) 0.40413(15) 0.0318(5) Uani d 1
C C5 -0.1265(2) 0.2912(2) 0.33388(15) 0.0344(6) Uani d 1
H H5 -0.1983 0.2860 0.2759 0.041 Uiso calc 1
C C6 -0.0126(2) 0.3863(2) 0.34989(14) 0.0326(6) Uani d 1
C C7 0.4896(2) 0.7421(2) 0.51495(15) 0.0367(6) Uani d 1
C C8 0.6087(3) 0.8040(3) 0.57572(16) 0.0420(6) Uani d 1
H H8 0.6633 0.8808 0.5646 0.050 Uiso calc 1
C C9 0.5366(3) 0.6298(3) 0.64773(16) 0.0438(7) Uani d 1
H H9 0.5314 0.5658 0.6932 0.053 Uiso calc 1
C C10 0.4074(3) 0.7745(3) 0.41634(16) 0.0552(7) Uani d 1
H H10A 0.3094 0.8119 0.4116 0.083 Uiso calc 1
H H10B 0.3966 0.6894 0.3803 0.083 Uiso calc 1
H H10C 0.4634 0.8432 0.3936 0.083 Uiso calc 1
N N1 0.1822(2) 0.3139(2) 0.60151(13) 0.0421(5) Uani d 1
N N2 -0.2537(2) 0.0971(2) 0.38594(15) 0.0414(5) Uani d 1
N N3 -0.0051(3) 0.4734(2) 0.27120(13) 0.0438(5) Uani d 1
N N4 0.4464(2) 0.6333(2) 0.56162(13) 0.0390(5) Uani d 1
H H4A 0.369(3) 0.584(3) 0.5399(16) 0.047 Uiso d 1
N N5 0.6343(2) 0.7322(2) 0.65746(14) 0.0450(6) Uani d 1
H H5A 0.706(3) 0.757(3) 0.7063(18) 0.054 Uiso d 1
O O1 0.19859(18) 0.50281(17) 0.45332(11) 0.0487(5) Uani d 1
O O2 0.2988(2) 0.3814(2) 0.62018(11) 0.0623(6) Uani d 1
O O3 0.1436(2) 0.2490(2) 0.66125(12) 0.0682(6) Uani d 1
O O4 -0.2498(2) 0.00651(19) 0.44540(13) 0.0600(5) Uani d 1
O O5 -0.35582(18) 0.10262(18) 0.31206(12) 0.0520(5) Uani d 1
O O6 -0.1232(2) 0.4962(2) 0.21012(13) 0.0744(6) Uani d 1
O O7 0.1172(2) 0.5136(2) 0.26798(12) 0.0673(6) Uani d 1

loop_
_atom_site_aniso_label
_atom_site_aniso_U_11
_atom_site_aniso_U_22
_atom_site_aniso_U_33
_atom_site_aniso_U_12
_atom_site_aniso_U_13
_atom_site_aniso_U_23
C1 0.0342(14) 0.0300(14) 0.0336(13) 0.0044(11) 0.0044(11) -0.0040(11)
C2 0.0361(13) 0.0374(14) 0.0223(12) 0.0054(11) 0.0001(10) -0.0027(10)
C3 0.0416(14) 0.0332(13) 0.0295(14) 0.0067(11) 0.0100(11) 0.0010(11)
C4 0.0311(13) 0.0310(13) 0.0318(13) -0.0012(11) 0.0074(11) -0.0043(11)
C5 0.0373(13) 0.0358(13) 0.0245(12) 0.0039(11) 0.0010(10) -0.0043(11)
C6 0.0389(14) 0.0296(13) 0.0262(12) 0.0024(11) 0.0055(10) 0.0018(10)
C7 0.0410(15) 0.0341(14) 0.0313(14) 0.0045(11) 0.0056(11) -0.0018(11)
C8 0.0456(15) 0.0401(15) 0.0371(15) -0.0006(12) 0.0080(12) -0.0018(12)
C9 0.0514(17) 0.0405(15) 0.0329(15) 0.0040(13) 0.0030(13) 0.0019(11)
C10 0.0690(18) 0.0555(18) 0.0323(15) 0.0077(15) 0.0023(13) 0.0037(13)
N1 0.0473(13) 0.0444(14) 0.0281(12) 0.0037(11) 0.0020(10) -0.0017(10)
N2 0.0427(13) 0.0394(13) 0.0421(13) 0.0010(10) 0.0131(11) -0.0065(11)
N3 0.0503(14) 0.0377(13) 0.0349(12) -0.0030(11) 0.0007(11) 0.0058(10)
N4 0.0366(12) 0.0352(12) 0.0353(12) -0.0032(10) -0.0033(10) -0.0046(9)
N5 0.0415(13) 0.0515(14) 0.0306(12) 0.0014(11) -0.0058(10) -0.0104(11)
O1 0.0515(11) 0.0442(11) 0.0398(10) -0.0130(9) -0.0017(8) -0.0003(8)
O2 0.0481(11) 0.0838(16) 0.0408(11) -0.0196(11) -0.0074(9) 0.0005(10)
O3 0.0797(14) 0.0853(15) 0.0274(10) -0.0219(12) -0.0016(10) 0.0122(10)
O4 0.0664(13) 0.0493(12) 0.0609(13) -0.0107(10) 0.0144(10) 0.0134(10)
O5 0.0459(11) 0.0590(13) 0.0428(11) -0.0098(9) 0.0014(9) -0.0118(9)
O6 0.0702(14) 0.0825(15) 0.0472(12) -0.0069(11) -0.0163(10) 0.0287(11)
O7 0.0618(13) 0.0821(15) 0.0546(12) -0.0132(12) 0.0126(10) 0.0241(11)

loop_
_atom_type_symbol
_atom_type_description
_atom_type_scat_dispersion_real
_atom_type_scat_dispersion_imag
_atom_type_scat_source
C C 0.0033 0.0016 'International Tables Vol C Tables 4.2.6.8 and 6.1.1.4'
H H 0.0000 0.0000 'International Tables Vol C Tables 4.2.6.8 and 6.1.1.4'
N N 0.0061 0.0033 'International Tables Vol C Tables 4.2.6.8 and 6.1.1.4'
O O 0.0106 0.0060 'International Tables Vol C Tables 4.2.6.8 and 6.1.1.4'

loop_
_geom_angle_atom_site_label_1
_geom_angle_atom_site_label_2
_geom_angle_atom_site_label_3
_geom_angle
O1 C1 C2 125.9(2)
O1 C1 C6 123.1(2)
C2 C1 C6 111.0(2)
C3 C2 N1 116.0(2)
C3 C2 C1 124.3(2)
N1 C2 C1 119.7(2)
C4 C3 C2 119.5(2)
C4 C3 H3 120.2
C2 C3 H3 120.2
C3 C4 C5 120.8(2)
C3 C4 N2 119.6(2)
C5 C4 N2 119.6(2)
C6 C5 C4 119.8(2)
C6 C5 H5 120.1
C4 C5 H5 120.1
C5 C6 C1 124.5(2)
C5 C6 N3 117.02(19)
C1 C6 N3 118.4(2)
C8 C7 N4 106.3(2)
C8 C7 C10 131.6(2)
N4 C7 C10 122.1(2)
C7 C8 N5 106.6(2)
C7 C8 H8 126.7
N5 C8 H8 126.7
N5 C9 N4 107.6(2)
N5 C9 H9 126.2
N4 C9 H9 126.2
C7 C10 H10A 109.5
C7 C10 H10B 109.5
H10A C10 H10B 109.5
C7 C10 H10C 109.5
H10A C10 H10C 109.5
H10B C10 H10C 109.5
O2 N1 O3 121.9(2)
O2 N1 C2 120.7(2)
O3 N1 C2 117.4(2)
O5 N2 O4 122.5(2)
O5 N2 C4 118.5(2)
O4 N2 C4 118.9(2)
O7 N3 O6 123.5(2)
O7 N3 C6 119.07(19)
O6 N3 C6 117.4(2)
C9 N4 C7 109.4(2)
C9 N4 H4A 125.9(17)
C7 N4 H4A 124.4(17)
C9 N5 C8 110.0(2)
C9 N5 H5A 128.9(17)
C8 N5 H5A 121.1(17)

loop_
_geom_bond_atom_site_label_1
_geom_bond_atom_site_label_2
_geom_bond_distance
C1 O1 1.244(2)
C1 C2 1.453(3)
C1 C6 1.457(3)
C2 C3 1.372(3)
C2 N1 1.451(3)
C3 C4 1.372(3)
C3 H3 0.9300
C4 C5 1.385(3)
C4 N2 1.438(3)
C5 C6 1.353(3)
C5 H5 0.9300
C6 N3 1.470(3)
C7 C8 1.340(3)
C7 N4 1.375(3)
C7 C10 1.491(3)
C8 N5 1.370(3)
C8 H8 0.9300
C9 N5 1.304(3)
C9 N4 1.321(3)
C9 H9 0.9300
C10 H10A 0.9600
C10 H10B 0.9600
C10 H10C 0.9600
N1 O2 1.214(2)
N1 O3 1.236(2)
N2 O5 1.230(2)
N2 O4 1.236(2)
N3 O7 1.215(2)
N3 O6 1.222(2)
N4 H4A 0.84(2)
N5 H5A 0.87(2)

loop_
_geom_hbond_atom_site_label_D
_geom_hbond_atom_site_label_H
_geom_hbond_atom_site_label_A
_geom_hbond_site_symmetry_A
_geom_hbond_distance_DH
_geom_hbond_distance_HA
_geom_hbond_distance_DA
_geom_hbond_angle_DHA
_geom_hbond_publ_flag
N4 H4A O2 . 0.84(2) 2.46(2) 3.013(3) 124(2) y
N4 H4A O1 . 0.84(2) 1.88(2) 2.687(2) 160(2) y
N5 H5A O3 2_656 0.87(2) 2.07(3) 2.898(3) 160(2) y
C8 H8 O4 1_665 0.93 2.50 3.302(3) 144.9 y
C9 H9 O5 4_666 0.93 2.39 3.242(3) 151.8 y

_cod_database_fobs_code 2020500
